data_1514951
loop_
_publ_author_name
'Dasgupta, Suvankar'
'Wu, Jishan'

_publ_section_title
;
 Formation of [2]rotaxanes by encircling [20], [21] and [22]crown ethers
 onto the dibenzylammonium dumbbell
;
_journal_issue 2
_journal_name_full 'Chemical Science'
_journal_page_first 425
_journal_paper_doi 10.1039/c1sc00613d
_journal_volume 3
_journal_year 2012
_chemical_formula_sum 'C28 H42 F6 N O6 P'
_chemical_formula_weight 633.60
_chemical_name_systematic
;
?
;
_space_group_IT_number 9
_symmetry_cell_setting monoclinic
_symmetry_space_group_name_Hall 'C -2yc'
_symmetry_space_group_name_H-M 'C 1 c 1'
_atom_sites_solution_hydrogens geom
_atom_sites_solution_primary direct
_atom_sites_solution_secondary difmap
_audit_creation_method SHELXL-97
_cell_angle_alpha 90.00
_cell_angle_beta 122.469(3)
_cell_angle_gamma 90.00
_cell_formula_units_Z 4
_cell_length_a 13.4798(19)
_cell_length_b 24.491(3)
_cell_length_c 11.1040(12)
_cell_measurement_reflns_used 892
_cell_measurement_temperature 100(2)
_cell_measurement_theta_max 23.39
_cell_measurement_theta_min 2.74
_cell_volume 3092.8(7)
_computing_cell_refinement 'Bruker SMART'
_computing_data_collection 'Bruker SMART'
_computing_data_reduction 'Bruker SAINT'
_computing_molecular_graphics 'Bruker SHELXTL'
_computing_publication_material 'Bruker SHELXTL'
_computing_structure_refinement 'SHELXL-97 (Sheldrick, 1997)'
_computing_structure_solution 'SHELXS-97 (Sheldrick, 1990)'
_diffrn_ambient_temperature 100(2)
_diffrn_measured_fraction_theta_full 0.999
_diffrn_measured_fraction_theta_max 0.999
_diffrn_measurement_device_type 'CCD area detector'
_diffrn_measurement_method 'phi and omega scans'
_diffrn_radiation_monochromator graphite
_diffrn_radiation_source 'fine-focus sealed tube'
_diffrn_radiation_type MoK\a
_diffrn_radiation_wavelength 0.71073
_diffrn_reflns_av_R_equivalents 0.0282
_diffrn_reflns_av_sigmaI/netI 0.0497
_diffrn_reflns_limit_h_max 16
_diffrn_reflns_limit_h_min -15
_diffrn_reflns_limit_k_max 29
_diffrn_reflns_limit_k_min -24
_diffrn_reflns_limit_l_max 13
_diffrn_reflns_limit_l_min -13
_diffrn_reflns_number 8958
_diffrn_reflns_theta_full 25.00
_diffrn_reflns_theta_max 25.00
_diffrn_reflns_theta_min 1.66
_exptl_absorpt_coefficient_mu 0.166
_exptl_absorpt_correction_T_max 0.9276
_exptl_absorpt_correction_T_min 0.9217
_exptl_absorpt_correction_type multi-scan
_exptl_absorpt_process_details 'Sadabs, (Sheldrick 2001)'
_exptl_crystal_colour Colourless
_exptl_crystal_density_diffrn 1.361
_exptl_crystal_density_meas ?
_exptl_crystal_density_method 'not measured'
_exptl_crystal_description Block
_exptl_crystal_F_000 1336
_exptl_crystal_size_max 0.50
_exptl_crystal_size_mid 0.46
_exptl_crystal_size_min 0.46
_refine_diff_density_max 0.245
_refine_diff_density_min -0.244
_refine_diff_density_rms 0.038
_refine_ls_abs_structure_details 'Flack H D (1983), Acta Cryst. A39, 876-881'
_refine_ls_abs_structure_Flack 0.09(15)
_refine_ls_extinction_method none
_refine_ls_goodness_of_fit_ref 1.057
_refine_ls_hydrogen_treatment constr
_refine_ls_matrix_type full
_refine_ls_number_parameters 442
_refine_ls_number_reflns 5044
_refine_ls_number_restraints 256
_refine_ls_restrained_S_all 1.076
_refine_ls_R_factor_all 0.0594
_refine_ls_R_factor_gt 0.0503
_refine_ls_shift/su_max 0.001
_refine_ls_shift/su_mean 0.000
_refine_ls_structure_factor_coef Fsqd
_refine_ls_weighting_details 'calc w=1/[\s^2^(Fo^2^)+(0.0342P)^2^+2.2771P] where P=(Fo^2^+2Fc^2^)/3'
_refine_ls_weighting_scheme calc
_refine_ls_wR_factor_gt 0.1038
_refine_ls_wR_factor_ref 0.1096
_reflns_number_gt 4380
_reflns_number_total 5044
_reflns_threshold_expression >2sigma(I)
_cod_data_source_file c1sc00613d.txt
_cod_data_source_block a734a
_cod_depositor_comments
;
The following automatic conversions were performed:

'_symmetry_cell_setting' value 'Monoclinic' changed to 'monoclinic'
according to
/usr/data/users/saulius/automatic-downloads/retrospective/RSC/lib/dictionaries/cif_core.dic
dictionary named 'cif_core.dic' version 2.4.2 from
2011-04-26.

'_exptl_absorpt_correction_type' value 'Multi-scan'
changed to 'multi-scan' according to
/usr/data/users/saulius/automatic-downloads/retrospective/RSC/lib/dictionaries/cif_core.dic
dictionary named 'cif_core.dic' version 2.4.2 from 2011-04-26.

Automatic conversion script
Id: cif_fix_values 2281 2013-09-26 08:29:07Z andrius 

The following automatic conversions were performed:

'_exptl_crystal_density_meas' value 'Not Measured' was changed to '?'
- the value is perceived as not measured.

Automatic conversion script
Id: cif_fix_values 3008 2015-01-20 13:52:24Z robertas 
;
_cod_original_sg_symbol_H-M Cc
_cod_database_code 1514951

loop_
_symmetry_equiv_pos_as_xyz
'x, y, z'
'x, -y, z+1/2'
'x+1/2, y+1/2, z'
'x+1/2, -y+1/2, z+1/2'

loop_
_atom_site_label
_atom_site_type_symbol
_atom_site_fract_x
_atom_site_fract_y
_atom_site_fract_z
_atom_site_U_iso_or_equiv
_atom_site_adp_type
_atom_site_occupancy
_atom_site_symmetry_multiplicity
_atom_site_calc_flag
_atom_site_refinement_flags
_atom_site_disorder_assembly
_atom_site_disorder_group
O1 O 0.2306(2) 0.84129(10) 0.5713(3) 0.0512(7) Uani 1 1 d . . .
O2 O 0.3603(2) 0.91936(11) 0.5114(2) 0.0507(6) Uani 1 1 d . . .
O3 O 0.3048(2) 0.93281(10) 0.2188(3) 0.0500(6) Uani 1 1 d . . .
O4 O 0.0893(2) 0.91433(9) -0.0549(2) 0.0441(6) Uani 1 1 d . . .
O5 O -0.1098(2) 0.84689(10) -0.1021(2) 0.0433(6) Uani 1 1 d . . .
O6 O -0.1286(2) 0.81731(13) 0.1240(3) 0.0717(9) Uani 1 1 d U . .
N1 N 0.0849(2) 0.87339(9) 0.1773(2) 0.0272(5) Uani 1 1 d . . .
H1A H 0.0126 0.8566 0.1280 0.033 Uiso 1 1 calc R . .
H1B H 0.0983 0.8883 0.1112 0.033 Uiso 1 1 calc R . .
C1 C 0.1924(3) 0.79336(13) 0.1644(3) 0.0338(7) Uani 1 1 d U . .
C2 C 0.2948(3) 0.79461(18) 0.1649(4) 0.0574(11) Uani 1 1 d U . .
H2 H 0.3551 0.8198 0.2245 0.069 Uiso 1 1 calc R . .
C3 C 0.3103(4) 0.7594(2) 0.0792(5) 0.0754(14) Uani 1 1 d U . .
H3 H 0.3823 0.7603 0.0826 0.090 Uiso 1 1 calc R . .
C4 C 0.2259(4) 0.72400(17) -0.0091(4) 0.0558(11) Uani 1 1 d U . .
H4 H 0.2373 0.7007 -0.0690 0.067 Uiso 1 1 calc R . .
C5 C 0.1230(4) 0.72194(15) -0.0115(4) 0.0514(10) Uani 1 1 d U . .
H5 H 0.0629 0.6970 -0.0730 0.062 Uiso 1 1 calc R . .
C6 C 0.1072(3) 0.75657(14) 0.0764(4) 0.0462(9) Uani 1 1 d U . .
H6 H 0.0363 0.7547 0.0754 0.055 Uiso 1 1 calc R . .
C7 C 0.1764(3) 0.83088(12) 0.2599(3) 0.0340(7) Uani 1 1 d U . .
H7A H 0.1534 0.8091 0.3163 0.041 Uiso 1 1 calc R . .
H7B H 0.2521 0.8490 0.3276 0.041 Uiso 1 1 calc R . .
C8 C 0.0800(3) 0.91889(13) 0.2646(3) 0.0319(7) Uani 1 1 d U . .
H8A H 0.1555 0.9390 0.3138 0.038 Uiso 1 1 calc R . .
H8B H 0.0676 0.9036 0.3380 0.038 Uiso 1 1 calc R . .
C9 C -0.0186(3) 0.95730(12) 0.1699(3) 0.0304(7) Uani 1 1 d U . .
C10 C -0.0055(4) 0.99729(15) 0.0939(4) 0.0560(10) Uani 1 1 d U . .
H10 H 0.0686 1.0021 0.1041 0.067 Uiso 1 1 calc R . .
C11 C -0.0986(5) 1.03121(16) 0.0018(5) 0.0668(12) Uani 1 1 d U . .
H11 H -0.0881 1.0580 -0.0522 0.080 Uiso 1 1 calc R . .
C12 C -0.2054(4) 1.02631(17) -0.0117(4) 0.0576(11) Uani 1 1 d U . .
H12 H -0.2688 1.0498 -0.0735 0.069 Uiso 1 1 calc R . .
C13 C -0.2187(4) 0.9876(2) 0.0642(5) 0.0817(16) Uani 1 1 d U . .
H13 H -0.2920 0.9838 0.0565 0.098 Uiso 1 1 calc R . .
C14 C -0.1263(4) 0.95311(18) 0.1536(4) 0.0634(12) Uani 1 1 d U . .
H14 H -0.1381 0.9257 0.2052 0.076 Uiso 1 1 calc R . .
C15 C 0.3171(4) 0.87750(18) 0.6734(4) 0.0635(12) Uani 1 1 d U . .
H15A H 0.3545 0.8613 0.7699 0.076 Uiso 1 1 calc R . .
H15B H 0.2796 0.9123 0.6731 0.076 Uiso 1 1 calc R . .
C16 C 0.4088(4) 0.88828(19) 0.6388(4) 0.0664(12) Uani 1 1 d U . .
H16A H 0.4754 0.9084 0.7186 0.080 Uiso 1 1 calc R . .
H16B H 0.4390 0.8532 0.6269 0.080 Uiso 1 1 calc R . .
C17 C 0.4430(3) 0.93034(19) 0.4720(4) 0.0621(11) Uani 1 1 d U . .
H17A H 0.4719 0.8954 0.4573 0.075 Uiso 1 1 calc R . .
H17B H 0.5112 0.9501 0.5507 0.075 Uiso 1 1 calc R . .
C18 C 0.3905(4) 0.96344(18) 0.3397(4) 0.0578(11) Uani 1 1 d U . .
H18A H 0.3531 0.9964 0.3501 0.069 Uiso 1 1 calc R . .
H18B H 0.4532 0.9755 0.3248 0.069 Uiso 1 1 calc R . .
C19 C 0.2778(4) 0.95701(19) 0.0881(4) 0.0669(13) Uani 1 1 d U . .
H19A H 0.3516 0.9651 0.0923 0.080 Uiso 1 1 calc R . .
H19B H 0.2355 0.9918 0.0735 0.080 Uiso 1 1 calc R . .
C20 C 0.2031(4) 0.91931(19) -0.0342(4) 0.0616(12) Uani 1 1 d U . .
H20A H 0.1954 0.9338 -0.1221 0.074 Uiso 1 1 calc R . .
H20B H 0.2408 0.8829 -0.0142 0.074 Uiso 1 1 calc R . .
C21 C 0.0096(4) 0.88256(16) -0.1783(4) 0.0527(10) Uani 1 1 d U . .
H21A H 0.0387 0.8446 -0.1652 0.063 Uiso 1 1 calc R . .
H21B H 0.0057 0.8979 -0.2633 0.063 Uiso 1 1 calc R . .
C22 C -0.1097(3) 0.88273(15) -0.2017(4) 0.0514(10) Uani 1 1 d U . .
H22A H -0.1305 0.9201 -0.1888 0.062 Uiso 1 1 calc R . .
H22B H -0.1685 0.8706 -0.3001 0.062 Uiso 1 1 calc R . .
C23 C -0.2203(4) 0.8439(3) -0.1168(5) 0.0883(15) Uani 1 1 d U . .
H23A H -0.2817 0.8340 -0.2161 0.106 Uiso 1 1 calc R . .
H23B H -0.2408 0.8798 -0.0951 0.106 Uiso 1 1 calc R . .
C24 C -0.2153(4) 0.8025(3) -0.0180(5) 0.0921(13) Uani 1 1 d U . .
H24A H -0.2929 0.7997 -0.0286 0.111 Uiso 1 1 calc R . .
H24B H -0.1959 0.7665 -0.0407 0.111 Uiso 1 1 calc R . .
C25 C -0.1318(4) 0.7862(2) 0.2293(5) 0.0737(12) Uani 1 1 d U . .
H25A H -0.1039 0.7486 0.2324 0.088 Uiso 1 1 calc R . .
H25B H -0.2130 0.7845 0.2086 0.088 Uiso 1 1 calc R . .
C26 C -0.0525(4) 0.81467(17) 0.3680(4) 0.0537(11) Uani 1 1 d U . .
H26 H -0.0785 0.8485 0.3831 0.064 Uiso 1 1 calc R . .
C27 C 0.0504(4) 0.79655(16) 0.4704(5) 0.0568(11) Uani 1 1 d U . .
H27 H 0.0700 0.7598 0.4645 0.068 Uiso 1 1 calc R . .
C28 C 0.1392(4) 0.82962(17) 0.5960(4) 0.0585(11) Uani 1 1 d U . .
H28A H 0.1035 0.8638 0.6030 0.070 Uiso 1 1 calc R . .
H28B H 0.1704 0.8087 0.6856 0.070 Uiso 1 1 calc R . .
P1 P 0.5639(3) 0.89369(17) 0.1201(4) 0.0393(9) Uani 0.50 1 d PD A 1
F1 F 0.4260(5) 0.8971(3) 0.0044(6) 0.078(2) Uani 0.50 1 d PD A 1
F2 F 0.5686(5) 0.9571(2) 0.1440(6) 0.0581(16) Uani 0.50 1 d PD A 1
F3 F 0.7033(7) 0.8883(5) 0.2300(14) 0.043(2) Uani 0.50 1 d PD A 1
F4 F 0.5589(6) 0.8280(3) 0.0973(9) 0.086(3) Uani 0.50 1 d PD A 1
F5 F 0.5449(14) 0.8844(5) 0.2496(14) 0.050(4) Uani 0.50 1 d PD A 1
F6 F 0.5902(5) 0.9003(3) -0.0034(5) 0.0773(18) Uani 0.50 1 d PD A 1
P2 P 0.5689(3) 0.86595(17) 0.1225(4) 0.0390(9) Uani 0.50 1 d PD B 2
F7 F 0.4322(4) 0.8557(3) 0.0150(5) 0.0728(19) Uani 0.50 1 d PD B 2
F8 F 0.5469(6) 0.9302(3) 0.0821(8) 0.080(2) Uani 0.50 1 d PD B 2
F9 F 0.7051(7) 0.8781(5) 0.2368(17) 0.055(3) Uani 0.50 1 d PD B 2
F10 F 0.5896(6) 0.8030(2) 0.1601(6) 0.0514(15) Uani 0.50 1 d PD B 2
F11 F 0.5401(17) 0.8770(5) 0.2433(15) 0.049(4) Uani 0.50 1 d PD B 2
F12 F 0.5910(5) 0.8563(3) -0.0035(5) 0.0656(15) Uani 0.50 1 d PD B 2

loop_
_atom_site_aniso_label
_atom_site_aniso_U_11
_atom_site_aniso_U_22
_atom_site_aniso_U_33
_atom_site_aniso_U_23
_atom_site_aniso_U_13
_atom_site_aniso_U_12
O1 0.0696(19) 0.0563(16) 0.0330(13) 0.0048(11) 0.0312(14) 0.0093(13)
O2 0.0356(14) 0.0694(17) 0.0330(13) -0.0060(12) 0.0090(12) -0.0003(12)
O3 0.0425(15) 0.0679(16) 0.0467(14) -0.0065(13) 0.0287(13) -0.0207(12)
O4 0.0529(16) 0.0533(15) 0.0290(12) 0.0026(10) 0.0238(12) -0.0126(11)
O5 0.0336(13) 0.0536(15) 0.0414(14) -0.0141(11) 0.0194(12) -0.0085(11)
O6 0.0659(17) 0.102(2) 0.0724(17) -0.0461(16) 0.0540(16) -0.0564(15)
N1 0.0319(14) 0.0295(14) 0.0206(12) 0.0000(9) 0.0143(12) -0.0060(10)
C1 0.0386(19) 0.0362(18) 0.0258(16) 0.0089(13) 0.0167(15) 0.0065(14)
C2 0.029(2) 0.074(3) 0.062(3) -0.014(2) 0.019(2) 0.0039(18)
C3 0.046(3) 0.101(4) 0.088(3) -0.017(3) 0.043(3) 0.013(2)
C4 0.069(3) 0.062(3) 0.049(2) 0.0098(19) 0.039(2) 0.030(2)
C5 0.067(3) 0.045(2) 0.039(2) -0.0032(16) 0.027(2) 0.0028(18)
C6 0.058(3) 0.047(2) 0.049(2) -0.0043(17) 0.038(2) -0.0063(17)
C7 0.0407(19) 0.0354(18) 0.0255(16) 0.0061(13) 0.0174(15) -0.0008(14)
C8 0.0363(18) 0.0353(17) 0.0262(16) -0.0051(13) 0.0183(15) -0.0055(14)
C9 0.0367(18) 0.0353(17) 0.0208(14) -0.0085(12) 0.0165(14) -0.0030(13)
C10 0.050(2) 0.049(2) 0.071(3) 0.012(2) 0.034(2) -0.0041(18)
C11 0.089(4) 0.044(2) 0.058(3) 0.0180(19) 0.034(3) 0.004(2)
C12 0.057(3) 0.058(3) 0.039(2) -0.0117(18) 0.013(2) 0.017(2)
C13 0.056(3) 0.121(4) 0.084(3) 0.042(3) 0.048(3) 0.039(3)
C14 0.063(3) 0.085(3) 0.064(3) 0.033(2) 0.048(3) 0.022(2)
C15 0.082(3) 0.072(3) 0.0246(19) 0.0035(18) 0.021(2) 0.015(2)
C16 0.055(3) 0.083(3) 0.029(2) -0.0041(19) 0.001(2) 0.007(2)
C17 0.031(2) 0.086(3) 0.059(3) -0.024(2) 0.017(2) -0.014(2)
C18 0.041(2) 0.076(3) 0.060(2) -0.020(2) 0.030(2) -0.024(2)
C19 0.070(3) 0.089(3) 0.062(3) -0.012(2) 0.049(2) -0.042(2)
C20 0.073(3) 0.086(3) 0.049(2) -0.010(2) 0.048(2) -0.036(2)
C21 0.072(3) 0.059(2) 0.0263(18) 0.0040(16) 0.026(2) -0.013(2)
C22 0.052(2) 0.041(2) 0.036(2) 0.0003(16) 0.0070(19) -0.0021(17)
C23 0.044(2) 0.156(4) 0.064(3) -0.057(3) 0.028(2) -0.038(3)
C24 0.064(2) 0.149(3) 0.076(3) -0.057(2) 0.046(2) -0.066(2)
C25 0.076(3) 0.089(3) 0.094(3) -0.041(2) 0.070(2) -0.049(2)
C26 0.067(3) 0.055(2) 0.069(3) -0.007(2) 0.057(3) -0.014(2)
C27 0.096(3) 0.044(2) 0.068(3) 0.015(2) 0.069(3) 0.005(2)
C28 0.092(3) 0.060(2) 0.046(2) 0.0192(19) 0.052(3) 0.024(2)
P1 0.0261(12) 0.065(3) 0.0272(13) -0.0046(19) 0.0147(11) -0.0045(19)
F1 0.036(3) 0.138(6) 0.047(3) -0.021(4) 0.014(3) 0.002(4)
F2 0.050(3) 0.064(4) 0.054(4) 0.019(2) 0.025(3) 0.008(3)
F3 0.040(5) 0.059(4) 0.036(4) 0.001(3) 0.025(4) 0.000(3)
F4 0.068(5) 0.075(6) 0.136(8) -0.064(5) 0.068(6) -0.035(4)
F5 0.026(5) 0.081(7) 0.046(6) -0.003(5) 0.021(4) -0.002(5)
F6 0.053(3) 0.153(6) 0.031(3) -0.002(3) 0.026(2) -0.009(4)
P2 0.0249(11) 0.067(3) 0.0272(12) 0.0103(19) 0.0155(9) 0.003(2)
F7 0.031(3) 0.157(6) 0.028(2) 0.016(4) 0.014(2) -0.004(4)
F8 0.081(5) 0.089(7) 0.095(6) 0.058(5) 0.065(5) 0.035(5)
F9 0.024(5) 0.077(6) 0.052(6) 0.001(4) 0.011(4) -0.012(3)
F10 0.053(3) 0.061(4) 0.045(3) -0.017(2) 0.030(3) -0.016(3)
F11 0.070(8) 0.048(4) 0.049(6) 0.002(4) 0.045(6) -0.007(4)
F12 0.046(3) 0.124(5) 0.034(3) 0.014(3) 0.026(2) 0.002(3)

loop_
_atom_type_symbol
_atom_type_description
_atom_type_scat_dispersion_real
_atom_type_scat_dispersion_imag
_atom_type_scat_source
C C 0.0033 0.0016 'International Tables Vol C Tables 4.2.6.8 and 6.1.1.4'
H H 0.0000 0.0000 'International Tables Vol C Tables 4.2.6.8 and 6.1.1.4'
N N 0.0061 0.0033 'International Tables Vol C Tables 4.2.6.8 and 6.1.1.4'
O O 0.0106 0.0060 'International Tables Vol C Tables 4.2.6.8 and 6.1.1.4'
F F 0.0171 0.0103 'International Tables Vol C Tables 4.2.6.8 and 6.1.1.4'
P P 0.1023 0.0942 'International Tables Vol C Tables 4.2.6.8 and 6.1.1.4'

loop_
_geom_angle_atom_site_label_1
_geom_angle_atom_site_label_2
_geom_angle_atom_site_label_3
_geom_angle
C15 O1 C28 113.3(3)
C16 O2 C17 112.9(3)
C19 O3 C18 112.1(3)
C20 O4 C21 112.9(3)
C23 O5 C22 112.8(3)
C25 O6 C24 114.2(3)
C7 N1 C8 115.4(2)
C6 C1 C2 118.1(3)
C6 C1 C7 121.4(3)
C2 C1 C7 120.4(3)
C1 C2 C3 120.4(4)
C4 C3 C2 121.5(4)
C3 C4 C5 119.2(4)
C4 C5 C6 119.8(4)
C1 C6 C5 120.9(3)
N1 C7 C1 112.1(2)
N1 C8 C9 110.0(2)
C10 C9 C14 116.9(3)
C10 C9 C8 121.5(3)
C14 C9 C8 121.5(3)
C9 C10 C11 121.2(4)
C12 C11 C10 120.6(4)
C13 C12 C11 118.6(4)
C12 C13 C14 120.6(4)
C9 C14 C13 122.1(4)
O1 C15 C16 110.0(3)
O2 C16 C15 110.3(3)
O2 C17 C18 111.8(3)
O3 C18 C17 111.1(3)
O3 C19 C20 110.3(3)
O4 C20 C19 109.8(3)
O4 C21 C22 110.5(3)
O5 C22 C21 108.5(3)
O5 C23 C24 109.1(5)
O6 C24 C23 109.6(4)
O6 C25 C26 106.2(3)
C27 C26 C25 125.1(4)
C26 C27 C28 124.7(4)
O1 C28 C27 105.7(3)
F2 P1 F1 90.5(4)
F2 P1 F6 92.1(4)
F1 P1 F6 90.2(4)
F2 P1 F3 91.6(5)
F1 P1 F3 176.7(6)
F6 P1 F3 87.2(7)
F2 P1 F5 90.0(5)
F1 P1 F5 92.9(7)
F6 P1 F5 176.2(6)
F3 P1 F5 89.6(8)
F2 P1 F4 179.2(5)
F1 P1 F4 89.6(4)
F6 P1 F4 88.7(4)
F3 P1 F4 88.3(5)
F5 P1 F4 89.2(5)
F10 P2 F7 90.8(4)
F10 P2 F12 89.9(3)
F7 P2 F12 90.3(3)
F10 P2 F9 90.4(5)
F7 P2 F9 176.7(8)
F12 P2 F9 92.7(8)
F10 P2 F11 91.8(4)
F7 P2 F11 87.2(8)
F12 P2 F11 177.0(7)
F9 P2 F11 89.7(10)
F10 P2 F8 179.3(4)
F7 P2 F8 88.8(4)
F12 P2 F8 89.6(4)
F9 P2 F8 90.0(5)
F11 P2 F8 88.7(5)

loop_
_geom_bond_atom_site_label_1
_geom_bond_atom_site_label_2
_geom_bond_distance
O1 C15 1.419(5)
O1 C28 1.427(5)
O2 C16 1.420(5)
O2 C17 1.425(5)
O3 C19 1.423(5)
O3 C18 1.426(4)
O4 C20 1.429(5)
O4 C21 1.434(4)
O5 C23 1.411(5)
O5 C22 1.413(4)
O6 C25 1.416(5)
O6 C24 1.416(5)
N1 C7 1.494(4)
N1 C8 1.501(4)
C1 C6 1.372(5)
C1 C2 1.378(5)
C1 C7 1.504(4)
C2 C3 1.380(6)
C3 C4 1.346(6)
C4 C5 1.373(5)
C5 C6 1.394(5)
C8 C9 1.502(4)
C9 C10 1.365(5)
C9 C14 1.367(5)
C10 C11 1.391(6)
C11 C12 1.370(6)
C12 C13 1.343(6)
C13 C14 1.387(6)
C15 C16 1.501(6)
C17 C18 1.483(6)
C19 C20 1.498(6)
C21 C22 1.485(6)
C23 C24 1.467(8)
C25 C26 1.494(6)
C26 C27 1.312(6)
C27 C28 1.497(6)
P1 F2 1.571(6)
P1 F1 1.596(6)
P1 F6 1.598(5)
P1 F3 1.605(7)
P1 F5 1.606(7)
P1 F4 1.623(6)
P2 F10 1.582(6)
P2 F7 1.588(5)
P2 F12 1.597(5)
P2 F9 1.603(7)
P2 F11 1.607(7)
P2 F8 1.619(6)

loop_
_geom_hbond_atom_site_label_D
_geom_hbond_atom_site_label_H
_geom_hbond_atom_site_label_A
_geom_hbond_distance_DH
_geom_hbond_distance_HA
_geom_hbond_distance_DA
_geom_hbond_angle_DHA
N1 H1B O3 0.92 2.61 3.107(3) 114.7
N1 H1B O4 0.92 1.89 2.797(3) 166.8
N1 H1A O5 0.92 2.19 2.863(3) 129.7
N1 H1A O6 0.92 2.11 2.949(3) 150.6
